data_7232354
loop_
_publ_author_name
'Bhowal, Rohit'
'Biswas, Suprakash'
'Adiyeri Saseendran, Devi Prasad'
'Koner, Apurba L.'
'Chopra, Deepak'

_publ_section_title
;
 Tuning the solid-state emission by co-crystallization through \s- and
 \p-hole directed intermolecular interactions
;
_journal_issue 12
_journal_name_full CrystEngComm
_journal_page_first 1940
_journal_paper_doi 10.1039/C8CE02118J
_journal_volume 21
_journal_year 2019
_chemical_formula_moiety 'C46 H30 F4 I2'
_chemical_formula_sum 'C46 H30 F4 I2'
_chemical_formula_weight 912.50
_chemical_name_common 'Diphenylvinyl biphenyl + 1,4-Diiodotetrafluorobenzene'
_chemical_name_systematic 'Diphenylvinyl biphenyl + 1,4-Diiodotetrafluorobenzene'
_space_group_crystal_system monoclinic
_space_group_IT_number 14
_space_group_name_Hall '-P 2ybc'
_space_group_name_H-M_alt 'P 1 21/c 1'
_symmetry_space_group_name_Hall '-P 2ybc'
_symmetry_space_group_name_H-M 'P 1 21/c 1'
_atom_sites_solution_hydrogens geom
_audit_creation_method SHELXL-2016/6
_audit_update_record
;
2018-11-20 deposited with the CCDC.
2019-02-12 downloaded from the CCDC.
;
_cell_angle_alpha 90
_cell_angle_beta 98.6600(10)
_cell_angle_gamma 90
_cell_formula_units_Z 4
_cell_length_a 13.9639(5)
_cell_length_b 9.2151(3)
_cell_length_c 28.0322(9)
_cell_measurement_reflns_used 9932
_cell_measurement_temperature 100(2)
_cell_measurement_theta_max 29.90
_cell_measurement_theta_min 2.66
_cell_volume 3566.0(2)
_computing_cell_refinement 'Bruker SAINT'
_computing_data_collection 'Bruker APEX2'
_computing_data_reduction 'Bruker SAINT'
_computing_molecular_graphics 'Bruker SHELXTL'
_computing_publication_material 'Bruker SHELXTL'
_computing_structure_refinement 'SHELXL-2016/6 (Sheldrick, 2016)'
_computing_structure_solution 'SHELXS-97 (Sheldrick 2008)'
_diffrn_ambient_temperature 100(2)
_diffrn_measured_fraction_theta_full 0.999
_diffrn_measured_fraction_theta_max 0.996
_diffrn_measurement_device_type 'Bruker APEX-II CCD'
_diffrn_measurement_method '\f and \w scans'
_diffrn_radiation_type MoK\a
_diffrn_radiation_wavelength 0.71073
_diffrn_reflns_av_R_equivalents 0.0395
_diffrn_reflns_av_unetI/netI 0.0390
_diffrn_reflns_Laue_measured_fraction_full 0.999
_diffrn_reflns_Laue_measured_fraction_max 0.996
_diffrn_reflns_limit_h_max 18
_diffrn_reflns_limit_h_min -16
_diffrn_reflns_limit_k_max 12
_diffrn_reflns_limit_k_min -12
_diffrn_reflns_limit_l_max 36
_diffrn_reflns_limit_l_min -34
_diffrn_reflns_number 35790
_diffrn_reflns_point_group_measured_fraction_full 0.999
_diffrn_reflns_point_group_measured_fraction_max 0.996
_diffrn_reflns_theta_full 25.242
_diffrn_reflns_theta_max 27.878
_diffrn_reflns_theta_min 2.234
_exptl_absorpt_coefficient_mu 1.819
_exptl_absorpt_correction_T_max 0.7460
_exptl_absorpt_correction_T_min 0.5173
_exptl_absorpt_correction_type multi-scan
_exptl_absorpt_process_details 'SADABS 2014/5'
_exptl_crystal_colour Colourless
_exptl_crystal_density_diffrn 1.700
_exptl_crystal_description Plate
_exptl_crystal_F_000 1792
_exptl_crystal_preparation Luminescent
_exptl_crystal_recrystallization_method 'Re-crystallisation from solvent: Toluene'
_exptl_crystal_size_max 0.210
_exptl_crystal_size_mid 0.130
_exptl_crystal_size_min 0.080
_refine_diff_density_max 0.818
_refine_diff_density_min -1.087
_refine_diff_density_rms 0.096
_refine_ls_extinction_method none
_refine_ls_goodness_of_fit_ref 1.037
_refine_ls_hydrogen_treatment constr
_refine_ls_matrix_type full
_refine_ls_number_parameters 469
_refine_ls_number_reflns 8468
_refine_ls_number_restraints 0
_refine_ls_restrained_S_all 1.037
_refine_ls_R_factor_all 0.0367
_refine_ls_R_factor_gt 0.0298
_refine_ls_shift/su_max 0.002
_refine_ls_shift/su_mean 0.000
_refine_ls_structure_factor_coef Fsqd
_refine_ls_weighting_details 'w=1/[\s^2^(Fo^2^)+(0.0237P)^2^+3.5192P] where P=(Fo^2^+2Fc^2^)/3'
_refine_ls_weighting_scheme calc
_refine_ls_wR_factor_gt 0.0642
_refine_ls_wR_factor_ref 0.0670
_reflns_Friedel_coverage 0.000
_reflns_number_gt 7423
_reflns_number_total 8468
_reflns_threshold_expression 'I > 2\s(I)'
_cod_data_source_file c8ce02118j2.cif
_cod_data_source_block shelx_CCDC3
_cod_depositor_comments 'Adding full bibliography for 7232351--7232356.cif.'
_cod_database_code 7232354
_shelx_shelxl_version_number 2016/6
_shelx_space_group_comment
;
The symmetry employed for this shelxl refinement is uniquely defined
by the following loop, which should always be used as a source of
symmetry information in preference to the above space-group names.
They are only intended as comments.
;
_shelx_estimated_absorpt_t_min 0.701
_shelx_estimated_absorpt_t_max 0.868

loop_
_space_group_symop_operation_xyz
'x, y, z'
'-x, y+1/2, -z+1/2'
'-x, -y, -z'
'x, -y-1/2, z-1/2'

loop_
_atom_site_label
_atom_site_type_symbol
_atom_site_fract_x
_atom_site_fract_y
_atom_site_fract_z
_atom_site_U_iso_or_equiv
_atom_site_adp_type
_atom_site_occupancy
_atom_site_site_symmetry_order
_atom_site_calc_flag
_atom_site_refinement_flags_posn
_atom_site_refinement_flags_adp
I1 I 0.40798(2) -0.96005(2) 0.09580(2) 0.02246(5) Uani 1 1 d . .
I2 I 0.77330(2) -1.30411(2) -0.00452(2) 0.02383(5) Uani 1 1 d . .
F1 F 0.77041(10) -1.01099(16) 0.05687(5) 0.0219(3) Uani 1 1 d . .
F2 F 0.40905(11) -1.24402(17) 0.02960(5) 0.0259(3) Uani 1 1 d . .
F3 F 0.62821(11) -0.87601(15) 0.09289(5) 0.0227(3) Uani 1 1 d . .
F4 F 0.55042(11) -1.37560(15) -0.00743(5) 0.0259(3) Uani 1 1 d . .
C1 C 0.90597(18) 1.4051(3) 0.45801(9) 0.0176(5) Uani 1 1 d . .
H1 H 0.909883 1.498393 0.472595 0.021 Uiso 1 1 calc R U
C2 C 0.98060(18) 1.3547(3) 0.43505(9) 0.0179(5) Uani 1 1 d . .
H2 H 1.035527 1.414387 0.433501 0.022 Uiso 1 1 calc R U
C3 C 0.97568(17) 1.2174(2) 0.41423(9) 0.0152(5) Uani 1 1 d . .
H3 H 1.027560 1.183975 0.398755 0.018 Uiso 1 1 calc R U
C4 C 0.89502(17) 1.1275(2) 0.41581(8) 0.0120(4) Uani 1 1 d . .
C5 C 0.89045(17) 0.9813(2) 0.39256(8) 0.0125(5) Uani 1 1 d . .
C6 C 0.80401(17) 0.9198(2) 0.37610(8) 0.0119(4) Uani 1 1 d . .
H7 H 0.748931 0.976551 0.380014 0.014 Uiso 1 1 calc R U
C7 C 0.78261(16) 0.7775(2) 0.35296(8) 0.0114(4) Uani 1 1 d . .
C8 C 0.69451(17) 0.7602(2) 0.32230(8) 0.0126(5) Uani 1 1 d . .
H8 H 0.650524 0.839415 0.317604 0.015 Uiso 1 1 calc R U
C9 C 0.66985(16) 0.6301(2) 0.29857(8) 0.0122(4) Uani 1 1 d . .
H9 H 0.609899 0.622496 0.277619 0.015 Uiso 1 1 calc R U
C10 C 0.73191(16) 0.5096(2) 0.30499(8) 0.0107(4) Uani 1 1 d . .
C11 C 0.70740(16) 0.3725(2) 0.27789(8) 0.0110(4) Uani 1 1 d . .
C12 C 0.75207(16) 0.2402(2) 0.29276(8) 0.0125(5) Uani 1 1 d . .
H12 H 0.798912 0.237562 0.321081 0.015 Uiso 1 1 calc R U
C13 C 0.72928(16) 0.1132(2) 0.26698(8) 0.0131(5) Uani 1 1 d . .
H13 H 0.762712 0.026211 0.277172 0.016 Uiso 1 1 calc R U
C14 C 0.65820(16) 0.1112(2) 0.22639(8) 0.0125(4) Uani 1 1 d . .
C15 C 0.62214(17) -0.0222(2) 0.20057(8) 0.0131(5) Uani 1 1 d . .
H15 H 0.554263 -0.024316 0.189936 0.016 Uiso 1 1 calc R U
C16 C 0.67039(16) -0.1412(2) 0.18974(8) 0.0114(4) Uani 1 1 d . .
C17 C 0.77823(16) -0.1486(2) 0.19639(8) 0.0114(4) Uani 1 1 d . .
C18 C 0.83118(17) -0.0372(2) 0.17909(8) 0.0147(5) Uani 1 1 d . .
H18 H 0.797964 0.043633 0.163350 0.018 Uiso 1 1 calc R U
C19 C 0.93141(18) -0.0422(3) 0.18447(9) 0.0177(5) Uani 1 1 d . .
H19 H 0.966391 0.034614 0.172460 0.021 Uiso 1 1 calc R U
C20 C 0.98044(18) -0.1595(3) 0.20739(9) 0.0181(5) Uani 1 1 d . .
H20 H 1.049183 -0.162872 0.211464 0.022 Uiso 1 1 calc R U
C21 C 0.50452(19) -0.4934(3) 0.11844(9) 0.0184(5) Uani 1 1 d . .
H21 H 0.466930 -0.568937 0.101839 0.022 Uiso 1 1 calc R U
C22 C 0.59988(19) -0.4732(2) 0.11171(9) 0.0181(5) Uani 1 1 d . .
H22 H 0.627981 -0.535644 0.090680 0.022 Uiso 1 1 calc R U
C23 C 0.65480(18) -0.3614(2) 0.13569(8) 0.0149(5) Uani 1 1 d . .
H23 H 0.720303 -0.348969 0.131034 0.018 Uiso 1 1 calc R U
C24 C 0.61473(16) -0.2673(2) 0.16647(8) 0.0112(4) Uani 1 1 d . .
C25 C 0.82889(17) -0.2679(2) 0.21832(8) 0.0146(5) Uani 1 1 d . .
H25 H 0.794173 -0.346921 0.229183 0.017 Uiso 1 1 calc R U
C26 C 0.92904(18) -0.2720(3) 0.22437(9) 0.0175(5) Uani 1 1 d . .
H26 H 0.962678 -0.352248 0.240230 0.021 Uiso 1 1 calc R U
C27 C 0.63867(17) 0.3709(2) 0.23627(8) 0.0143(5) Uani 1 1 d . .
H27 H 0.608782 0.459215 0.224614 0.017 Uiso 1 1 calc R U
C28 C 0.61309(17) 0.2428(2) 0.21153(8) 0.0143(5) Uani 1 1 d . .
H28 H 0.564138 0.244505 0.184051 0.017 Uiso 1 1 calc R U
C29 C 0.82528(18) 1.3178(3) 0.45952(9) 0.0177(5) Uani 1 1 d . .
H29 H 0.773338 1.352500 0.474713 0.021 Uiso 1 1 calc R U
C30 C 0.81998(18) 1.1801(2) 0.43894(8) 0.0149(5) Uani 1 1 d . .
H30 H 0.764808 1.121037 0.440629 0.018 Uiso 1 1 calc R U
C31 C 0.98597(17) 0.9181(2) 0.38527(8) 0.0135(5) Uani 1 1 d . .
C32 C 1.05524(18) 0.8820(3) 0.42469(9) 0.0189(5) Uani 1 1 d . .
H32 H 1.039937 0.890179 0.456472 0.023 Uiso 1 1 calc R U
C33 C 1.14629(19) 0.8344(3) 0.41775(10) 0.0226(6) Uani 1 1 d . .
H33 H 1.192788 0.808540 0.444733 0.027 Uiso 1 1 calc R U
C34 C 1.16962(18) 0.8244(3) 0.37151(10) 0.0204(5) Uani 1 1 d . .
H34 H 1.232703 0.794789 0.366809 0.024 Uiso 1 1 calc R U
C35 C 1.10071(18) 0.8576(3) 0.33226(9) 0.0195(5) Uani 1 1 d . .
H35 H 1.116022 0.848571 0.300503 0.023 Uiso 1 1 calc R U
C36 C 1.00897(18) 0.9041(3) 0.33915(9) 0.0170(5) Uani 1 1 d . .
H36 H 0.961849 0.926455 0.312037 0.020 Uiso 1 1 calc R U
C37 C 0.84280(17) 0.6555(2) 0.36080(8) 0.0136(5) Uani 1 1 d . .
H37 H 0.901950 0.662369 0.382411 0.016 Uiso 1 1 calc R U
C38 C 0.81778(17) 0.5252(2) 0.33767(8) 0.0127(5) Uani 1 1 d . .
H38 H 0.859875 0.444302 0.344099 0.015 Uiso 1 1 calc R U
C39 C 0.51888(17) -0.2917(2) 0.17380(8) 0.0140(5) Uani 1 1 d . .
H39 H 0.490922 -0.231676 0.195569 0.017 Uiso 1 1 calc R U
C40 C 0.46433(18) -0.4027(3) 0.14959(9) 0.0184(5) Uani 1 1 d . .
H40 H 0.399049 -0.416590 0.154410 0.022 Uiso 1 1 calc R U
C41 C 0.68180(17) -1.0709(3) 0.05014(8) 0.0154(5) Uani 1 1 d . .
C42 C 0.60800(18) -1.0016(2) 0.06910(8) 0.0153(5) Uani 1 1 d . .
C43 C 0.51522(18) -1.0585(3) 0.06350(8) 0.0156(5) Uani 1 1 d . .
C44 C 0.49792(18) -1.1849(3) 0.03736(9) 0.0167(5) Uani 1 1 d . .
C45 C 0.66432(17) -1.1987(3) 0.02458(8) 0.0151(5) Uani 1 1 d . .
C46 C 0.57115(18) -1.2533(3) 0.01803(9) 0.0171(5) Uani 1 1 d . .

loop_
_atom_site_aniso_label
_atom_site_aniso_U_11
_atom_site_aniso_U_22
_atom_site_aniso_U_33
_atom_site_aniso_U_23
_atom_site_aniso_U_13
_atom_site_aniso_U_12
I1 0.02013(9) 0.03137(10) 0.01649(9) -0.00032(7) 0.00472(6) 0.00833(7)
I2 0.02189(9) 0.02206(9) 0.02900(10) -0.00266(7) 0.00862(7) 0.00530(7)
F1 0.0185(7) 0.0236(7) 0.0237(8) -0.0019(6) 0.0039(6) -0.0067(6)
F2 0.0173(7) 0.0325(8) 0.0282(8) -0.0050(7) 0.0040(6) -0.0068(7)
F3 0.0286(8) 0.0168(7) 0.0229(8) -0.0070(6) 0.0045(6) -0.0032(6)
F4 0.0315(9) 0.0191(8) 0.0278(8) -0.0115(6) 0.0067(7) -0.0071(6)
C1 0.0232(13) 0.0104(11) 0.0166(12) -0.0043(9) -0.0051(10) 0.0032(9)
C2 0.0183(12) 0.0139(11) 0.0198(13) -0.0015(10) -0.0027(10) -0.0037(9)
C3 0.0140(11) 0.0151(11) 0.0159(12) -0.0015(9) 0.0001(9) 0.0011(9)
C4 0.0169(11) 0.0107(10) 0.0076(10) 0.0002(8) -0.0007(9) 0.0016(9)
C5 0.0165(11) 0.0125(11) 0.0085(11) 0.0002(8) 0.0023(9) 0.0023(9)
C6 0.0146(11) 0.0112(10) 0.0102(11) -0.0004(8) 0.0035(9) 0.0020(8)
C7 0.0145(11) 0.0115(10) 0.0089(11) 0.0002(8) 0.0042(9) -0.0014(9)
C8 0.0148(11) 0.0086(10) 0.0152(12) 0.0007(9) 0.0045(9) 0.0005(8)
C9 0.0124(11) 0.0131(11) 0.0113(11) 0.0008(9) 0.0019(9) 0.0000(9)
C10 0.0138(11) 0.0093(10) 0.0101(11) 0.0009(8) 0.0052(9) -0.0022(8)
C11 0.0118(10) 0.0106(10) 0.0117(11) 0.0013(8) 0.0051(9) -0.0019(8)
C12 0.0127(11) 0.0135(11) 0.0113(11) 0.0023(9) 0.0018(9) -0.0011(9)
C13 0.0146(11) 0.0093(10) 0.0158(12) 0.0021(9) 0.0034(9) -0.0007(9)
C14 0.0140(11) 0.0106(11) 0.0138(11) -0.0004(9) 0.0047(9) -0.0011(9)
C15 0.0123(11) 0.0120(11) 0.0145(12) 0.0007(9) -0.0002(9) -0.0010(9)
C16 0.0137(11) 0.0100(10) 0.0106(11) 0.0019(8) 0.0021(9) -0.0019(8)
C17 0.0126(11) 0.0114(10) 0.0101(11) -0.0027(8) 0.0014(9) -0.0009(9)
C18 0.0180(12) 0.0107(11) 0.0154(12) 0.0002(9) 0.0029(9) -0.0009(9)
C19 0.0174(12) 0.0181(12) 0.0188(13) -0.0017(10) 0.0066(10) -0.0067(10)
C20 0.0127(11) 0.0262(13) 0.0162(12) -0.0030(10) 0.0051(9) 0.0004(10)
C21 0.0245(13) 0.0121(11) 0.0170(12) -0.0030(9) -0.0020(10) -0.0051(10)
C22 0.0274(14) 0.0119(11) 0.0146(12) -0.0017(9) 0.0018(10) 0.0029(10)
C23 0.0177(12) 0.0114(11) 0.0151(12) 0.0011(9) 0.0013(9) 0.0010(9)
C24 0.0135(11) 0.0087(10) 0.0107(11) 0.0030(8) -0.0009(9) 0.0009(8)
C25 0.0162(11) 0.0136(11) 0.0142(12) 0.0006(9) 0.0034(9) -0.0009(9)
C26 0.0181(12) 0.0204(12) 0.0138(12) 0.0003(10) 0.0019(10) 0.0045(10)
C27 0.0182(12) 0.0099(11) 0.0147(12) 0.0017(9) 0.0021(9) 0.0010(9)
C28 0.0153(11) 0.0123(11) 0.0143(12) 0.0002(9) -0.0008(9) 0.0000(9)
C29 0.0208(12) 0.0155(12) 0.0162(12) -0.0053(9) 0.0015(10) 0.0043(10)
C30 0.0162(11) 0.0143(11) 0.0140(12) -0.0015(9) 0.0013(9) -0.0008(9)
C31 0.0153(11) 0.0081(10) 0.0170(12) -0.0021(9) 0.0020(9) -0.0004(9)
C32 0.0217(13) 0.0173(12) 0.0170(12) -0.0036(10) 0.0008(10) 0.0033(10)
C33 0.0197(13) 0.0202(12) 0.0254(14) -0.0038(11) -0.0048(11) 0.0073(10)
C34 0.0149(12) 0.0154(12) 0.0310(15) -0.0064(10) 0.0042(11) 0.0002(9)
C35 0.0210(13) 0.0198(12) 0.0193(13) -0.0033(10) 0.0083(10) -0.0010(10)
C36 0.0168(12) 0.0154(11) 0.0183(12) -0.0017(9) 0.0004(10) -0.0011(9)
C37 0.0138(11) 0.0136(11) 0.0128(11) 0.0000(9) 0.0005(9) -0.0006(9)
C38 0.0153(11) 0.0102(10) 0.0126(11) 0.0009(9) 0.0024(9) 0.0004(9)
C39 0.0151(11) 0.0113(11) 0.0157(12) 0.0002(9) 0.0025(9) -0.0010(9)
C40 0.0165(12) 0.0180(12) 0.0196(13) 0.0023(10) -0.0009(10) -0.0043(10)
C41 0.0161(11) 0.0173(11) 0.0130(12) 0.0042(9) 0.0027(9) -0.0027(9)
C42 0.0232(13) 0.0127(11) 0.0095(11) -0.0003(9) 0.0013(9) -0.0006(9)
C43 0.0180(12) 0.0190(12) 0.0103(11) 0.0024(9) 0.0040(9) 0.0041(9)
C44 0.0152(11) 0.0207(12) 0.0139(12) 0.0028(9) 0.0007(9) -0.0034(9)
C45 0.0173(12) 0.0166(11) 0.0126(11) 0.0021(9) 0.0062(9) 0.0033(9)
C46 0.0232(13) 0.0135(11) 0.0144(12) -0.0026(9) 0.0024(10) -0.0028(10)

loop_
_atom_type_symbol
_atom_type_description
_atom_type_scat_dispersion_real
_atom_type_scat_dispersion_imag
_atom_type_scat_source
C C 0.0033 0.0016 'International Tables Vol C Tables 4.2.6.8 and 6.1.1.4'
H H 0.0000 0.0000 'International Tables Vol C Tables 4.2.6.8 and 6.1.1.4'
F F 0.0171 0.0103 'International Tables Vol C Tables 4.2.6.8 and 6.1.1.4'
I I -0.4742 1.8119 'International Tables Vol C Tables 4.2.6.8 and 6.1.1.4'

loop_
_geom_angle_atom_site_label_1
_geom_angle_atom_site_label_2
_geom_angle_atom_site_label_3
_geom_angle
C2 C1 C29 119.4(2)
C2 C1 H1 120.3
C29 C1 H1 120.3
C1 C2 C3 120.5(2)
C1 C2 H2 119.8
C3 C2 H2 119.8
C2 C3 C4 120.8(2)
C2 C3 H3 119.6
C4 C3 H3 119.6
C30 C4 C3 118.1(2)
C30 C4 C5 121.9(2)
C3 C4 C5 120.0(2)
C6 C5 C4 120.3(2)
C6 C5 C31 124.0(2)
C4 C5 C31 115.5(2)
C5 C6 C7 129.5(2)
C5 C6 H7 115.3
C7 C6 H7 115.3
C8 C7 C37 117.2(2)
C8 C7 C6 118.2(2)
C37 C7 C6 124.6(2)
C9 C8 C7 121.6(2)
C9 C8 H8 119.2
C7 C8 H8 119.2
C8 C9 C10 121.2(2)
C8 C9 H9 119.4
C10 C9 H9 119.4
C38 C10 C9 116.9(2)
C38 C10 C11 122.0(2)
C9 C10 C11 121.1(2)
C27 C11 C12 117.3(2)
C27 C11 C10 120.8(2)
C12 C11 C10 121.89(19)
C13 C12 C11 121.4(2)
C13 C12 H12 119.3
C11 C12 H12 119.3
C12 C13 C14 121.1(2)
C12 C13 H13 119.4
C14 C13 H13 119.4
C13 C14 C28 117.6(2)
C13 C14 C15 124.1(2)
C28 C14 C15 118.1(2)
C16 C15 C14 130.1(2)
C16 C15 H15 115.0
C14 C15 H15 115.0
C15 C16 C17 122.6(2)
C15 C16 C24 119.2(2)
C17 C16 C24 117.99(19)
C18 C17 C25 118.2(2)
C18 C17 C16 120.1(2)
C25 C17 C16 121.7(2)
C19 C18 C17 121.2(2)
C19 C18 H18 119.4
C17 C18 H18 119.4
C20 C19 C18 119.8(2)
C20 C19 H19 120.1
C18 C19 H19 120.1
C26 C20 C19 119.9(2)
C26 C20 H20 120.1
C19 C20 H20 120.1
C22 C21 C40 119.5(2)
C22 C21 H21 120.2
C40 C21 H21 120.2
C21 C22 C23 120.3(2)
C21 C22 H22 119.9
C23 C22 H22 119.9
C22 C23 C24 120.9(2)
C22 C23 H23 119.6
C24 C23 H23 119.6
C23 C24 C39 118.1(2)
C23 C24 C16 121.5(2)
C39 C24 C16 120.4(2)
C26 C25 C17 120.7(2)
C26 C25 H25 119.7
C17 C25 H25 119.7
C25 C26 C20 120.3(2)
C25 C26 H26 119.9
C20 C26 H26 119.9
C28 C27 C11 121.3(2)
C28 C27 H27 119.3
C11 C27 H27 119.3
C27 C28 C14 121.2(2)
C27 C28 H28 119.4
C14 C28 H28 119.4
C1 C29 C30 120.5(2)
C1 C29 H29 119.7
C30 C29 H29 119.7
C29 C30 C4 120.7(2)
C29 C30 H30 119.6
C4 C30 H30 119.6
C36 C31 C32 119.1(2)
C36 C31 C5 120.0(2)
C32 C31 C5 120.7(2)
C33 C32 C31 120.4(2)
C33 C32 H32 119.8
C31 C32 H32 119.8
C32 C33 C34 120.1(2)
C32 C33 H33 119.9
C34 C33 H33 119.9
C35 C34 C33 119.7(2)
C35 C34 H34 120.1
C33 C34 H34 120.1
C34 C35 C36 120.2(2)
C34 C35 H35 119.9
C36 C35 H35 119.9
C31 C36 C35 120.4(2)
C31 C36 H36 119.8
C35 C36 H36 119.8
C38 C37 C7 121.3(2)
C38 C37 H37 119.4
C7 C37 H37 119.4
C37 C38 C10 121.7(2)
C37 C38 H38 119.1
C10 C38 H38 119.1
C40 C39 C24 120.7(2)
C40 C39 H39 119.6
C24 C39 H39 119.6
C21 C40 C39 120.5(2)
C21 C40 H40 119.8
C39 C40 H40 119.8
F1 C41 C45 120.7(2)
F1 C41 C42 118.7(2)
C45 C41 C42 120.6(2)
F3 C42 C43 120.3(2)
F3 C42 C41 118.3(2)
C43 C42 C41 121.3(2)
C44 C43 C42 117.8(2)
C44 C43 I1 121.47(18)
C42 C43 I1 120.69(17)
F2 C44 C43 120.9(2)
F2 C44 C46 118.2(2)
C43 C44 C46 120.9(2)
C41 C45 C46 118.0(2)
C41 C45 I2 121.39(18)
C46 C45 I2 120.62(18)
F4 C46 C44 118.6(2)
F4 C46 C45 120.0(2)
C44 C46 C45 121.3(2)

loop_
_geom_bond_atom_site_label_1
_geom_bond_atom_site_label_2
_geom_bond_distance
I1 C43 2.072(2)
I2 C45 2.073(2)
F1 C41 1.342(3)
F2 C44 1.343(3)
F3 C42 1.345(3)
F4 C46 1.342(3)
C1 C2 1.385(4)
C1 C29 1.390(3)
C1 H1 0.9500
C2 C3 1.391(3)
C2 H2 0.9500
C3 C4 1.404(3)
C3 H3 0.9500
C4 C30 1.399(3)
C4 C5 1.494(3)
C5 C6 1.350(3)
C5 C31 1.497(3)
C6 C7 1.474(3)
C6 H7 0.9500
C7 C8 1.400(3)
C7 C37 1.401(3)
C8 C9 1.390(3)
C8 H8 0.9500
C9 C10 1.403(3)
C9 H9 0.9500
C10 C38 1.403(3)
C10 C11 1.488(3)
C11 C27 1.395(3)
C11 C12 1.404(3)
C12 C13 1.387(3)
C12 H12 0.9500
C13 C14 1.393(3)
C13 H13 0.9500
C14 C28 1.401(3)
C14 C15 1.475(3)
C15 C16 1.346(3)
C15 H15 0.9500
C16 C17 1.491(3)
C16 C24 1.492(3)
C17 C18 1.394(3)
C17 C25 1.399(3)
C18 C19 1.386(3)
C18 H18 0.9500
C19 C20 1.385(3)
C19 H19 0.9500
C20 C26 1.385(4)
C20 H20 0.9500
C21 C22 1.385(4)
C21 C40 1.387(4)
C21 H21 0.9500
C22 C23 1.395(3)
C22 H22 0.9500
C23 C24 1.398(3)
C23 H23 0.9500
C24 C39 1.403(3)
C25 C26 1.384(3)
C25 H25 0.9500
C26 H26 0.9500
C27 C28 1.388(3)
C27 H27 0.9500
C28 H28 0.9500
C29 C30 1.392(3)
C29 H29 0.9500
C30 H30 0.9500
C31 C36 1.384(3)
C31 C32 1.395(3)
C32 C33 1.386(4)
C32 H32 0.9500
C33 C34 1.386(4)
C33 H33 0.9500
C34 C35 1.382(4)
C34 H34 0.9500
C35 C36 1.392(3)
C35 H35 0.9500
C36 H36 0.9500
C37 C38 1.384(3)
C37 H37 0.9500
C38 H38 0.9500
C39 C40 1.390(3)
C39 H39 0.9500
C40 H40 0.9500
C41 C45 1.381(3)
C41 C42 1.384(3)
C42 C43 1.384(3)
C43 C44 1.378(3)
C44 C46 1.380(4)
C45 C46 1.381(3)

loop_
_geom_torsion_atom_site_label_1
_geom_torsion_atom_site_label_2
_geom_torsion_atom_site_label_3
_geom_torsion_atom_site_label_4
_geom_torsion
C29 C1 C2 C3 -0.9(3)
C1 C2 C3 C4 0.4(3)
C2 C3 C4 C30 -0.1(3)
C2 C3 C4 C5 179.1(2)
C30 C4 C5 C6 26.4(3)
C3 C4 C5 C6 -152.7(2)
C30 C4 C5 C31 -158.9(2)
C3 C4 C5 C31 22.0(3)
C4 C5 C6 C7 -179.0(2)
C31 C5 C6 C7 6.8(4)
C5 C6 C7 C8 -154.7(2)
C5 C6 C7 C37 27.8(4)
C37 C7 C8 C9 -3.3(3)
C6 C7 C8 C9 179.0(2)
C7 C8 C9 C10 1.0(4)
C8 C9 C10 C38 2.3(3)
C8 C9 C10 C11 -177.2(2)
C38 C10 C11 C27 -161.1(2)
C9 C10 C11 C27 18.4(3)
C38 C10 C11 C12 18.7(3)
C9 C10 C11 C12 -161.8(2)
C27 C11 C12 C13 0.4(3)
C10 C11 C12 C13 -179.4(2)
C11 C12 C13 C14 -2.7(4)
C12 C13 C14 C28 2.3(3)
C12 C13 C14 C15 -172.6(2)
C13 C14 C15 C16 -40.1(4)
C28 C14 C15 C16 145.1(3)
C14 C15 C16 C17 -9.9(4)
C14 C15 C16 C24 175.1(2)
C15 C16 C17 C18 -48.5(3)
C24 C16 C17 C18 126.5(2)
C15 C16 C17 C25 133.8(2)
C24 C16 C17 C25 -51.2(3)
C25 C17 C18 C19 -1.6(3)
C16 C17 C18 C19 -179.4(2)
C17 C18 C19 C20 0.0(4)
C18 C19 C20 C26 0.7(4)
C40 C21 C22 C23 -0.7(4)
C21 C22 C23 C24 -0.6(3)
C22 C23 C24 C39 2.1(3)
C22 C23 C24 C16 -175.8(2)
C15 C16 C24 C23 150.9(2)
C17 C16 C24 C23 -24.3(3)
C15 C16 C24 C39 -27.0(3)
C17 C16 C24 C39 157.8(2)
C18 C17 C25 C26 2.6(3)
C16 C17 C25 C26 -179.6(2)
C17 C25 C26 C20 -2.0(4)
C19 C20 C26 C25 0.3(4)
C12 C11 C27 C28 2.2(3)
C10 C11 C27 C28 -178.0(2)
C11 C27 C28 C14 -2.6(4)
C13 C14 C28 C27 0.3(4)
C15 C14 C28 C27 175.5(2)
C2 C1 C29 C30 1.1(3)
C1 C29 C30 C4 -0.9(3)
C3 C4 C30 C29 0.3(3)
C5 C4 C30 C29 -178.8(2)
C6 C5 C31 C36 63.9(3)
C4 C5 C31 C36 -110.6(2)
C6 C5 C31 C32 -120.6(3)
C4 C5 C31 C32 64.9(3)
C36 C31 C32 C33 0.7(4)
C5 C31 C32 C33 -174.9(2)
C31 C32 C33 C34 1.0(4)
C32 C33 C34 C35 -2.1(4)
C33 C34 C35 C36 1.5(4)
C32 C31 C36 C35 -1.3(3)
C5 C31 C36 C35 174.3(2)
C34 C35 C36 C31 0.2(4)
C8 C7 C37 C38 2.5(3)
C6 C7 C37 C38 -180.0(2)
C7 C37 C38 C10 0.8(4)
C9 C10 C38 C37 -3.1(3)
C11 C10 C38 C37 176.4(2)
C23 C24 C39 C40 -2.5(3)
C16 C24 C39 C40 175.4(2)
C22 C21 C40 C39 0.3(4)
C24 C39 C40 C21 1.4(4)
F1 C41 C42 F3 0.9(3)
C45 C41 C42 F3 -178.7(2)
F1 C41 C42 C43 -179.7(2)
C45 C41 C42 C43 0.6(4)
F3 C42 C43 C44 177.8(2)
C41 C42 C43 C44 -1.5(3)
F3 C42 C43 I1 -4.5(3)
C41 C42 C43 I1 176.11(17)
C42 C43 C44 F2 -178.4(2)
I1 C43 C44 F2 3.9(3)
C42 C43 C44 C46 0.9(3)
I1 C43 C44 C46 -176.76(18)
F1 C41 C45 C46 -178.7(2)
C42 C41 C45 C46 0.9(3)
F1 C41 C45 I2 0.1(3)
C42 C41 C45 I2 179.66(17)
F2 C44 C46 F4 -0.2(3)
C43 C44 C46 F4 -179.5(2)
F2 C44 C46 C45 -180.0(2)
C43 C44 C46 C45 0.7(4)
C41 C45 C46 F4 178.6(2)
I2 C45 C46 F4 -0.1(3)
C41 C45 C46 C44 -1.6(4)
I2 C45 C46 C44 179.66(18)
